data_7113056
loop_
_publ_author_name
'Leung, Chi-Fai'
'Yiu, Shek-Man'
'Xiang, Jing'
'Lau, Tai-Chu'

_publ_section_title
;
 Addition of [CH(CN)2]- and [TCNE]&#x02D9;- to Ru(VI)\\tb N bearing
 8-quinolinolato ligands.
;
_journal_issue 40
_journal_name_full 'Chemical communications (Cambridge, England)'
_journal_page_first 7575
_journal_page_last 7577
_journal_paper_doi 10.1039/c0cc01645d
_journal_volume 46
_journal_year 2010
_chemical_formula_sum 'C28 H29 Cl N6 O2 Ru'
_chemical_formula_weight 618.09
_chemical_name_systematic
;
?
;
_space_group_IT_number 2
_symmetry_cell_setting triclinic
_symmetry_space_group_name_Hall '-P 1'
_symmetry_space_group_name_H-M 'P -1'
_atom_sites_solution_hydrogens geom
_atom_sites_solution_primary direct
_atom_sites_solution_secondary difmap
_audit_creation_method SHELXL-97
_cell_angle_alpha 79.785(5)
_cell_angle_beta 86.546(5)
_cell_angle_gamma 72.825(5)
_cell_formula_units_Z 2
_cell_length_a 9.1223(5)
_cell_length_b 10.4936(6)
_cell_length_c 14.8426(9)
_cell_measurement_reflns_used 3949
_cell_measurement_temperature 173(2)
_cell_measurement_theta_max 28.9901
_cell_measurement_theta_min 3.1287
_cell_volume 1335.90(14)
_computing_cell_refinement 'CrysAlisPro, Oxford Diffraction Ltd'
_computing_data_collection 'CrysAlisPro, Oxford Diffraction Ltd'
_computing_data_reduction 'CrysAlisPro, Oxford Diffraction Ltd'
_computing_molecular_graphics Ortep-3
_computing_publication_material Wingx
_computing_structure_refinement 'SHELXL-97 (Sheldrick, 1997)'
_computing_structure_solution 'SHELXS-97 (Sheldrick, 1990)'
_diffrn_ambient_temperature 173(2)
_diffrn_detector_area_resol_mean 16.1270
_diffrn_measured_fraction_theta_full 0.966
_diffrn_measured_fraction_theta_max 0.966
_diffrn_measurement_device_type 'Xcalibur, Sapphire3, Gemini ultra'
_diffrn_measurement_method '\w scans'
_diffrn_radiation_monochromator graphite
_diffrn_radiation_source 'Enhance (Mo) X-ray Source'
_diffrn_radiation_type MoK\a
_diffrn_radiation_wavelength 0.71073
_diffrn_reflns_av_R_equivalents 0.0614
_diffrn_reflns_av_sigmaI/netI 0.1142
_diffrn_reflns_limit_h_max 10
_diffrn_reflns_limit_h_min -10
_diffrn_reflns_limit_k_max 12
_diffrn_reflns_limit_k_min -12
_diffrn_reflns_limit_l_max 17
_diffrn_reflns_limit_l_min -17
_diffrn_reflns_number 9441
_diffrn_reflns_theta_full 25.00
_diffrn_reflns_theta_max 25.00
_diffrn_reflns_theta_min 3.14
_exptl_absorpt_coefficient_mu 0.725
_exptl_absorpt_correction_T_max 1.00000
_exptl_absorpt_correction_T_min 0.88379
_exptl_absorpt_correction_type multi-scan
_exptl_absorpt_process_details 'CrysAlisPro, Oxford Diffraction Ltd'
_exptl_crystal_colour red
_exptl_crystal_density_diffrn 1.537
_exptl_crystal_density_method 'not measured'
_exptl_crystal_description rectangle
_exptl_crystal_F_000 632
_exptl_crystal_size_max 0.27
_exptl_crystal_size_mid 0.08
_exptl_crystal_size_min 0.02
_refine_diff_density_max 0.610
_refine_diff_density_min -0.724
_refine_diff_density_rms 0.095
_refine_ls_extinction_method none
_refine_ls_goodness_of_fit_ref 0.906
_refine_ls_hydrogen_treatment constr
_refine_ls_matrix_type full
_refine_ls_number_parameters 345
_refine_ls_number_reflns 4543
_refine_ls_number_restraints 0
_refine_ls_restrained_S_all 0.906
_refine_ls_R_factor_all 0.0761
_refine_ls_R_factor_gt 0.0448
_refine_ls_shift/su_max 0.001
_refine_ls_shift/su_mean 0.000
_refine_ls_structure_factor_coef Fsqd
_refine_ls_weighting_details 'calc w=1/[\s^2^(Fo^2^)+(0.0265P)^2^+0.0000P] where P=(Fo^2^+2Fc^2^)/3'
_refine_ls_weighting_scheme calc
_refine_ls_wR_factor_gt 0.0687
_refine_ls_wR_factor_ref 0.0732
_reflns_number_gt 3206
_reflns_number_total 4543
_reflns_threshold_expression >2sigma(I)
_cod_data_source_file c0cc01645d.txt
_cod_data_source_block 040810a_fai
_cod_original_cell_volume 1335.90(13)
_cod_original_sg_symbol_H-M P-1
_cod_database_code 7113056

loop_
_symmetry_equiv_pos_as_xyz
'x, y, z'
'-x, -y, -z'

loop_
_atom_site_label
_atom_site_type_symbol
_atom_site_fract_x
_atom_site_fract_y
_atom_site_fract_z
_atom_site_U_iso_or_equiv
_atom_site_adp_type
_atom_site_occupancy
_atom_site_symmetry_multiplicity
_atom_site_calc_flag
_atom_site_refinement_flags
Ru1 Ru 0.72369(4) 0.80067(4) 0.72904(3) 0.01591(11) Uani 1 1 d .
Cl1 Cl 0.71088(12) 0.61719(10) 0.65771(8) 0.0275(3) Uani 1 1 d .
O1 O 0.9328(3) 0.8050(3) 0.66942(17) 0.0194(7) Uani 1 1 d .
O2 O 0.6293(3) 0.9288(3) 0.61609(18) 0.0213(7) Uani 1 1 d .
N1 N 0.8755(3) 0.6385(3) 0.8184(2) 0.0175(8) Uani 1 1 d .
N2 N 0.7288(3) 0.9814(3) 0.7688(2) 0.0165(8) Uani 1 1 d .
N3 N 0.5321(3) 0.7978(3) 0.7863(2) 0.0203(9) Uani 1 1 d .
H3N H 0.5053 0.7258 0.7759 0.024 Uiso 1 1 d R
N4 N 0.2051(4) 0.7791(4) 0.9122(3) 0.0484(12) Uani 1 1 d .
N5 N 0.4189(4) 1.0989(4) 0.8789(3) 0.0456(12) Uani 1 1 d .
N6 N 0.8668(4) 0.8070(3) 0.4947(2) 0.0312(9) Uani 1 1 d .
H6NA H 0.7626 0.8241 0.5042 0.037 Uiso 1 1 calc R
H6NB H 0.9112 0.8023 0.5497 0.037 Uiso 1 1 calc R
C1 C 0.4245(4) 0.8709(4) 0.8378(3) 0.0232(10) Uani 1 1 d .
C2 C 0.4269(4) 0.9956(5) 0.8596(3) 0.0293(11) Uani 1 1 d .
C3 C 0.3019(5) 0.8198(4) 0.8773(3) 0.0277(11) Uani 1 1 d .
C4 C 0.8976(5) 0.9194(5) 0.4271(3) 0.0375(12) Uani 1 1 d .
H4A H 1.0097 0.9027 0.4181 0.045 Uiso 1 1 calc R
H4B H 0.8563 1.0057 0.4507 0.045 Uiso 1 1 calc R
C5 C 0.8241(6) 0.9293(5) 0.3380(3) 0.0541(16) Uani 1 1 d .
H5A H 0.8498 1.0009 0.2926 0.065 Uiso 1 1 calc R
H5B H 0.7112 0.9550 0.3461 0.065 Uiso 1 1 calc R
C6 C 0.8773(6) 0.7962(6) 0.3020(3) 0.0538(16) Uani 1 1 d .
H6A H 0.8188 0.8030 0.2464 0.065 Uiso 1 1 calc R
H6B H 0.9874 0.7771 0.2850 0.065 Uiso 1 1 calc R
C7 C 0.8541(6) 0.6814(6) 0.3739(4) 0.0583(16) Uani 1 1 d .
H7A H 0.7429 0.6944 0.3847 0.070 Uiso 1 1 calc R
H7B H 0.8977 0.5946 0.3511 0.070 Uiso 1 1 calc R
C8 C 0.9291(6) 0.6752(5) 0.4616(4) 0.0494(14) Uani 1 1 d .
H8A H 1.0414 0.6556 0.4521 0.059 Uiso 1 1 calc R
H8B H 0.9094 0.6016 0.5079 0.059 Uiso 1 1 calc R
C9 C 1.0513(4) 0.7047(4) 0.7072(3) 0.0192(10) Uani 1 1 d .
C10 C 1.1999(5) 0.6856(4) 0.6738(3) 0.0293(11) Uani 1 1 d .
H10 H 1.2208 0.7477 0.6235 0.035 Uiso 1 1 calc R
C11 C 1.3199(5) 0.5755(4) 0.7135(3) 0.0324(12) Uani 1 1 d .
H11 H 1.4214 0.5655 0.6905 0.039 Uiso 1 1 calc R
C12 C 1.2937(5) 0.4826(4) 0.7844(3) 0.0285(11) Uani 1 1 d .
H12 H 1.3761 0.4077 0.8094 0.034 Uiso 1 1 calc R
C13 C 1.1446(4) 0.4978(4) 0.8203(3) 0.0222(10) Uani 1 1 d .
C14 C 1.0239(4) 0.6130(4) 0.7837(3) 0.0151(9) Uani 1 1 d .
C15 C 1.1052(5) 0.4037(4) 0.8888(3) 0.0276(11) Uani 1 1 d .
H15 H 1.1809 0.3229 0.9131 0.033 Uiso 1 1 calc R
C16 C 0.9591(5) 0.4275(4) 0.9208(3) 0.0254(11) Uani 1 1 d .
H16 H 0.9333 0.3626 0.9672 0.031 Uiso 1 1 calc R
C17 C 0.8445(4) 0.5470(4) 0.8863(3) 0.0195(10) Uani 1 1 d .
C18 C 0.6864(5) 0.5674(4) 0.9275(3) 0.0329(12) Uani 1 1 d .
H18A H 0.6448 0.6614 0.9373 0.049 Uiso 1 1 calc R
H18B H 0.6917 0.5064 0.9862 0.049 Uiso 1 1 calc R
H18C H 0.6196 0.5479 0.8859 0.049 Uiso 1 1 calc R
C19 C 0.6298(4) 1.0560(4) 0.6161(3) 0.0169(9) Uani 1 1 d .
C20 C 0.5795(4) 1.1572(4) 0.5417(3) 0.0244(10) Uani 1 1 d .
H20 H 0.5429 1.1374 0.4887 0.029 Uiso 1 1 calc R
C21 C 0.5827(5) 1.2887(4) 0.5449(3) 0.0279(11) Uani 1 1 d .
H21 H 0.5497 1.3572 0.4931 0.033 Uiso 1 1 calc R
C22 C 0.6318(5) 1.3210(4) 0.6202(3) 0.0295(11) Uani 1 1 d .
H22 H 0.6329 1.4113 0.6202 0.035 Uiso 1 1 calc R
C23 C 0.6814(4) 1.2213(4) 0.6989(3) 0.0223(10) Uani 1 1 d .
C24 C 0.6805(4) 1.0880(4) 0.6947(3) 0.0166(9) Uani 1 1 d .
C25 C 0.7305(5) 1.2444(4) 0.7804(3) 0.0281(11) Uani 1 1 d .
H25 H 0.7325 1.3326 0.7863 0.034 Uiso 1 1 calc R
C26 C 0.7752(5) 1.1402(5) 0.8513(3) 0.0290(11) Uani 1 1 d .
H26 H 0.8071 1.1568 0.9068 0.035 Uiso 1 1 calc R
C27 C 0.7751(4) 1.0075(4) 0.8441(3) 0.0216(10) Uani 1 1 d .
C28 C 0.8195(5) 0.8953(4) 0.9242(3) 0.0292(11) Uani 1 1 d .
H28A H 0.7341 0.8567 0.9407 0.044 Uiso 1 1 calc R
H28B H 0.8439 0.9309 0.9763 0.044 Uiso 1 1 calc R
H28C H 0.9096 0.8249 0.9079 0.044 Uiso 1 1 calc R

loop_
_atom_site_aniso_label
_atom_site_aniso_U_11
_atom_site_aniso_U_22
_atom_site_aniso_U_33
_atom_site_aniso_U_23
_atom_site_aniso_U_13
_atom_site_aniso_U_12
Ru1 0.0173(2) 0.01486(19) 0.01548(19) -0.00140(14) 0.00222(13) -0.00566(14)
Cl1 0.0349(7) 0.0212(6) 0.0303(7) -0.0075(5) 0.0005(5) -0.0123(5)
O1 0.0198(16) 0.0176(16) 0.0181(16) 0.0020(13) 0.0042(13) -0.0050(13)
O2 0.0270(17) 0.0164(17) 0.0213(17) -0.0016(13) -0.0060(13) -0.0073(13)
N1 0.0144(19) 0.016(2) 0.021(2) 0.0000(16) 0.0025(15) -0.0051(14)
N2 0.0139(18) 0.021(2) 0.016(2) -0.0072(16) 0.0012(15) -0.0060(15)
N3 0.020(2) 0.021(2) 0.020(2) -0.0028(17) 0.0003(16) -0.0071(16)
N4 0.039(3) 0.068(3) 0.044(3) -0.014(2) 0.018(2) -0.025(2)
N5 0.036(3) 0.042(3) 0.059(3) -0.021(2) 0.025(2) -0.010(2)
N6 0.039(2) 0.029(2) 0.019(2) -0.0057(17) 0.0039(17) 0.0008(18)
C1 0.021(2) 0.024(3) 0.021(2) -0.002(2) 0.0007(19) -0.004(2)
C2 0.016(2) 0.031(3) 0.034(3) -0.001(2) 0.008(2) -0.001(2)
C3 0.023(3) 0.034(3) 0.022(3) -0.008(2) 0.005(2) -0.002(2)
C4 0.052(3) 0.025(3) 0.033(3) 0.002(2) 0.002(2) -0.013(2)
C5 0.074(4) 0.046(4) 0.033(3) 0.007(3) -0.011(3) -0.010(3)
C6 0.051(4) 0.083(5) 0.027(3) -0.021(3) -0.006(3) -0.011(3)
C7 0.061(4) 0.069(4) 0.061(4) -0.041(3) 0.023(3) -0.031(3)
C8 0.075(4) 0.028(3) 0.042(3) -0.012(2) 0.019(3) -0.010(3)
C9 0.023(2) 0.017(2) 0.021(2) -0.0097(19) 0.0050(19) -0.0087(19)
C10 0.028(3) 0.026(3) 0.035(3) -0.009(2) 0.010(2) -0.010(2)
C11 0.015(2) 0.035(3) 0.049(3) -0.019(3) 0.008(2) -0.005(2)
C12 0.021(2) 0.026(3) 0.034(3) -0.009(2) -0.004(2) 0.003(2)
C13 0.025(3) 0.021(2) 0.022(2) -0.010(2) -0.0016(19) -0.0047(19)
C14 0.018(2) 0.015(2) 0.016(2) -0.0104(18) 0.0027(17) -0.0060(18)
C15 0.034(3) 0.022(3) 0.019(2) -0.003(2) -0.008(2) 0.004(2)
C16 0.038(3) 0.020(3) 0.017(2) 0.0022(19) 0.000(2) -0.011(2)
C17 0.028(2) 0.020(2) 0.010(2) -0.0029(19) -0.0022(19) -0.0059(19)
C18 0.032(3) 0.031(3) 0.027(3) 0.016(2) 0.000(2) -0.008(2)
C19 0.015(2) 0.021(2) 0.016(2) -0.0086(19) 0.0003(18) -0.0041(18)
C20 0.021(2) 0.022(3) 0.028(3) 0.001(2) -0.005(2) -0.0043(19)
C21 0.032(3) 0.020(3) 0.029(3) 0.003(2) 0.004(2) -0.007(2)
C22 0.035(3) 0.011(2) 0.041(3) -0.003(2) 0.006(2) -0.006(2)
C23 0.021(2) 0.018(2) 0.030(3) -0.009(2) 0.008(2) -0.0088(19)
C24 0.011(2) 0.019(2) 0.021(2) -0.0028(19) 0.0017(17) -0.0051(17)
C25 0.035(3) 0.024(3) 0.032(3) -0.015(2) 0.001(2) -0.012(2)
C26 0.028(3) 0.038(3) 0.029(3) -0.018(2) 0.003(2) -0.015(2)
C27 0.019(2) 0.032(3) 0.017(2) -0.010(2) 0.0008(18) -0.009(2)
C28 0.041(3) 0.033(3) 0.016(2) -0.007(2) -0.002(2) -0.012(2)

loop_
_atom_type_symbol
_atom_type_description
_atom_type_scat_dispersion_real
_atom_type_scat_dispersion_imag
_atom_type_scat_source
C C 0.0033 0.0016 'International Tables Vol C Tables 4.2.6.8 and 6.1.1.4'
H H 0.0000 0.0000 'International Tables Vol C Tables 4.2.6.8 and 6.1.1.4'
N N 0.0061 0.0033 'International Tables Vol C Tables 4.2.6.8 and 6.1.1.4'
O O 0.0106 0.0060 'International Tables Vol C Tables 4.2.6.8 and 6.1.1.4'
Cl Cl 0.1484 0.1585 'International Tables Vol C Tables 4.2.6.8 and 6.1.1.4'
Ru Ru -1.2594 0.8363 'International Tables Vol C Tables 4.2.6.8 and 6.1.1.4'

loop_
_geom_angle_atom_site_label_1
_geom_angle_atom_site_label_2
_geom_angle_atom_site_label_3
_geom_angle
N3 Ru1 O2 94.52(12)
N3 Ru1 O1 178.75(14)
O2 Ru1 O1 86.20(10)
N3 Ru1 N2 95.64(13)
O2 Ru1 N2 81.87(12)
O1 Ru1 N2 83.44(11)
N3 Ru1 N1 99.98(13)
O2 Ru1 N1 162.10(11)
O1 Ru1 N1 79.50(11)
N2 Ru1 N1 106.86(13)
N3 Ru1 Cl1 87.77(11)
O2 Ru1 Cl1 88.60(9)
O1 Ru1 Cl1 93.27(8)
N2 Ru1 Cl1 170.09(9)
N1 Ru1 Cl1 81.60(9)
C9 O1 Ru1 113.9(2)
C19 O2 Ru1 113.1(2)
C17 N1 C14 118.1(3)
C17 N1 Ru1 130.2(3)
C14 N1 Ru1 109.9(2)
C27 N2 C24 118.8(3)
C27 N2 Ru1 132.3(3)
C24 N2 Ru1 108.7(3)
C1 N3 Ru1 139.1(3)
C1 N3 H3N 110.3
Ru1 N3 H3N 110.5
C4 N6 C8 111.0(3)
C4 N6 H6NA 109.4
C8 N6 H6NA 109.4
C4 N6 H6NB 109.4
C8 N6 H6NB 109.4
H6NA N6 H6NB 108.0
N3 C1 C2 124.0(4)
N3 C1 C3 119.8(4)
C2 C1 C3 116.1(4)
N5 C2 C1 175.5(4)
N4 C3 C1 177.4(5)
N6 C4 C5 109.9(4)
N6 C4 H4A 109.7
C5 C4 H4A 109.7
N6 C4 H4B 109.7
C5 C4 H4B 109.7
H4A C4 H4B 108.2
C4 C5 C6 111.4(4)
C4 C5 H5A 109.3
C6 C5 H5A 109.3
C4 C5 H5B 109.3
C6 C5 H5B 109.3
H5A C5 H5B 108.0
C7 C6 C5 110.7(4)
C7 C6 H6A 109.5
C5 C6 H6A 109.5
C7 C6 H6B 109.5
C5 C6 H6B 109.5
H6A C6 H6B 108.1
C8 C7 C6 111.3(4)
C8 C7 H7A 109.4
C6 C7 H7A 109.4
C8 C7 H7B 109.4
C6 C7 H7B 109.4
H7A C7 H7B 108.0
C7 C8 N6 109.5(4)
C7 C8 H8A 109.8
N6 C8 H8A 109.8
C7 C8 H8B 109.8
N6 C8 H8B 109.8
H8A C8 H8B 108.2
O1 C9 C10 122.7(4)
O1 C9 C14 118.8(3)
C10 C9 C14 118.5(4)
C9 C10 C11 120.7(4)
C9 C10 H10 119.6
C11 C10 H10 119.6
C12 C11 C10 121.3(4)
C12 C11 H11 119.3
C10 C11 H11 119.3
C11 C12 C13 119.9(4)
C11 C12 H12 120.0
C13 C12 H12 120.0
C15 C13 C12 124.0(4)
C15 C13 C14 117.0(4)
C12 C13 C14 119.0(4)
N1 C14 C9 117.2(3)
N1 C14 C13 122.5(3)
C9 C14 C13 120.3(4)
C16 C15 C13 120.1(4)
C16 C15 H15 119.9
C13 C15 H15 119.9
C15 C16 C17 121.1(4)
C15 C16 H16 119.4
C17 C16 H16 119.4
N1 C17 C16 121.0(4)
N1 C17 C18 121.2(3)
C16 C17 C18 117.8(4)
C17 C18 H18A 109.5
C17 C18 H18B 109.5
H18A C18 H18B 109.5
C17 C18 H18C 109.5
H18A C18 H18C 109.5
H18B C18 H18C 109.5
O2 C19 C20 121.8(4)
O2 C19 C24 118.9(3)
C20 C19 C24 119.3(4)
C19 C20 C21 119.7(4)
C19 C20 H20 120.2
C21 C20 H20 120.2
C22 C21 C20 121.7(4)
C22 C21 H21 119.1
C20 C21 H21 119.1
C21 C22 C23 120.7(4)
C21 C22 H22 119.7
C23 C22 H22 119.7
C25 C23 C24 117.3(4)
C25 C23 C22 125.3(4)
C24 C23 C22 117.4(4)
C19 C24 N2 116.9(4)
C19 C24 C23 121.3(4)
N2 C24 C23 121.8(4)
C26 C25 C23 119.8(4)
C26 C25 H25 120.1
C23 C25 H25 120.1
C25 C26 C27 121.3(4)
C25 C26 H26 119.3
C27 C26 H26 119.3
N2 C27 C26 120.9(4)
N2 C27 C28 118.6(4)
C26 C27 C28 120.4(4)
C27 C28 H28A 109.5
C27 C28 H28B 109.5
H28A C28 H28B 109.5
C27 C28 H28C 109.5
H28A C28 H28C 109.5
H28B C28 H28C 109.5

loop_
_geom_bond_atom_site_label_1
_geom_bond_atom_site_label_2
_geom_bond_distance
Ru1 N3 1.903(3)
Ru1 O2 2.012(3)
Ru1 O1 2.063(2)
Ru1 N2 2.098(3)
Ru1 N1 2.145(3)
Ru1 Cl1 2.3901(12)
O1 C9 1.335(4)
O2 C19 1.336(5)
N1 C17 1.342(5)
N1 C14 1.386(5)
N2 C27 1.318(5)
N2 C24 1.409(5)
N3 C1 1.344(5)
N3 H3N 0.9001
N4 C3 1.149(5)
N5 C2 1.150(6)
N6 C4 1.490(5)
N6 C8 1.490(6)
N6 H6NA 0.9200
N6 H6NB 0.9200
C1 C2 1.409(6)
C1 C3 1.431(6)
C4 C5 1.493(6)
C4 H4A 0.9900
C4 H4B 0.9900
C5 C6 1.517(7)
C5 H5A 0.9900
C5 H5B 0.9900
C6 C7 1.517(7)
C6 H6A 0.9900
C6 H6B 0.9900
C7 C8 1.489(7)
C7 H7A 0.9900
C7 H7B 0.9900
C8 H8A 0.9900
C8 H8B 0.9900
C9 C10 1.384(5)
C9 C14 1.414(5)
C10 C11 1.404(6)
C10 H10 0.9500
C11 C12 1.363(6)
C11 H11 0.9500
C12 C13 1.405(5)
C12 H12 0.9500
C13 C15 1.395(6)
C13 C14 1.422(5)
C15 C16 1.354(5)
C15 H15 0.9500
C16 C17 1.410(5)
C16 H16 0.9500
C17 C18 1.502(5)
C18 H18A 0.9800
C18 H18B 0.9800
C18 H18C 0.9800
C19 C20 1.384(5)
C19 C24 1.408(5)
C20 C21 1.398(6)
C20 H20 0.9500
C21 C22 1.361(6)
C21 H21 0.9500
C22 C23 1.418(6)
C22 H22 0.9500
C23 C25 1.399(6)
C23 C24 1.415(5)
C25 C26 1.360(6)
C25 H25 0.9500
C26 C27 1.416(6)
C26 H26 0.9500
C27 C28 1.497(5)
C28 H28A 0.9800
C28 H28B 0.9800
C28 H28C 0.9800

loop_
_geom_hbond_atom_site_label_D
_geom_hbond_atom_site_label_H
_geom_hbond_atom_site_label_A
_geom_hbond_distance_DH
_geom_hbond_distance_HA
_geom_hbond_distance_DA
_geom_hbond_angle_DHA
N6 H6NB O1 0.92 1.81 2.693(4) 161.0
N6 H6NA O2 0.92 2.25 2.878(4) 125.1
